data_7720341
loop_
_publ_author_name
'Shulyak, Aleksandra T.'
'Lukoshkova, Anna A.'
'Selivanov, Nikita A.'
'Kubasov, Alexey S.'
'Skabitskii, Ivan V.'
'Zhdanov, Andrey P.'
'Avdeeva, Varvara V.'
'Bykov, Aleksandr Yu'
'Zhizhin, Konstantin Yu'
'Kuznetsov, Nikolay T.'

_publ_section_title
;
 Unlocking the chemistry of the octahydrotriborate anion: robust
 synthesis, structural elucidation, and unprecedented protonation
 stability of diamine-substituted derivatives.
;
_journal_issue 10
_journal_name_full 'Dalton transactions (Cambridge, England : 2003)'
_journal_page_first 4306
_journal_page_last 4318
_journal_paper_doi 10.1039/d5dt02948a
_journal_volume 55
_journal_year 2026
_chemical_formula_moiety 'C12 H28 B N2, Cl'
_chemical_formula_sum 'C12 H28 B Cl N2'
_chemical_formula_weight 246.62
_space_group_crystal_system orthorhombic
_space_group_IT_number 61
_space_group_name_Hall '-P 2ac 2ab'
_space_group_name_H-M_alt 'P b c a'
_atom_sites_solution_hydrogens difmap
_audit_creation_date 2025-08-19
_audit_creation_method
;
Olex2 1.5
(compiled 2025.07.13 svn.rb7424aed for OlexSys, GUI svn.r7314)
;
_audit_update_record
;
2025-08-22 deposited with the CCDC.	2026-02-11 downloaded from the CCDC.
;
_cell_angle_alpha 90
_cell_angle_beta 90
_cell_angle_gamma 90
_cell_formula_units_Z 8
_cell_length_a 10.9652(18)
_cell_length_b 10.781(2)
_cell_length_c 25.738(11)
_cell_measurement_reflns_used 2647
_cell_measurement_temperature 150
_cell_measurement_theta_max 28.820
_cell_measurement_theta_min 2.764
_cell_volume 3042.6(15)
_computing_cell_refinement 'SAINT V8.38A (Bruker, 2018)'
_computing_data_reduction 'SAINT V8.38A (Bruker, 2018)'
_computing_molecular_graphics 'Olex2 1.5 (Dolomanov et al., 2009)'
_computing_publication_material 'Olex2 1.5 (Dolomanov et al., 2009)'
_computing_structure_refinement 'SHELXL 2018/3 (Sheldrick, 2015)'
_computing_structure_solution 'SHELXT 2014/5 (Sheldrick, 2014)'
_diffrn_ambient_temperature 150.00
_diffrn_measured_fraction_theta_full 0.986
_diffrn_measured_fraction_theta_max 0.949
_diffrn_measurement_device_type 'Bruker SMART APEX II'
_diffrn_measurement_method '\f and \w scans'
_diffrn_radiation_type MoK\a
_diffrn_radiation_wavelength 0.71073
_diffrn_reflns_av_R_equivalents 0.0502
_diffrn_reflns_av_unetI/netI 0.0739
_diffrn_reflns_Laue_measured_fraction_full 0.986
_diffrn_reflns_Laue_measured_fraction_max 0.949
_diffrn_reflns_limit_h_max 14
_diffrn_reflns_limit_h_min -13
_diffrn_reflns_limit_k_max 11
_diffrn_reflns_limit_k_min -15
_diffrn_reflns_limit_l_max 36
_diffrn_reflns_limit_l_min -17
_diffrn_reflns_number 11014
_diffrn_reflns_point_group_measured_fraction_full 0.986
_diffrn_reflns_point_group_measured_fraction_max 0.949
_diffrn_reflns_theta_full 25.242
_diffrn_reflns_theta_max 30.053
_diffrn_reflns_theta_min 2.765
_exptl_absorpt_coefficient_mu 0.231
_exptl_absorpt_correction_T_max 0.7460
_exptl_absorpt_correction_T_min 0.6793
_exptl_absorpt_correction_type multi-scan
_exptl_absorpt_process_details
;
SADABS-2016/2 (Bruker,2016/2) was used for absorption correction.
wR2(int) was 0.0793 before and 0.0531 after correction.
The Ratio of minimum to maximum transmission is 0.9106.
The \l/2 correction factor is Not present.
;
_exptl_crystal_colour colourless
_exptl_crystal_colour_primary colourless
_exptl_crystal_density_diffrn 1.077
_exptl_crystal_description block
_exptl_crystal_F_000 1088
_exptl_crystal_size_max 0.3
_exptl_crystal_size_mid 0.2
_exptl_crystal_size_min 0.05
_refine_diff_density_max 0.384
_refine_diff_density_min -0.266
_refine_diff_density_rms 0.057
_refine_ls_extinction_method none
_refine_ls_goodness_of_fit_ref 1.010
_refine_ls_hydrogen_treatment refxyz
_refine_ls_matrix_type full
_refine_ls_number_parameters 229
_refine_ls_number_reflns 4228
_refine_ls_number_restraints 0
_refine_ls_restrained_S_all 1.010
_refine_ls_R_factor_all 0.1188
_refine_ls_R_factor_gt 0.0520
_refine_ls_shift/su_max 0.000
_refine_ls_shift/su_mean 0.000
_refine_ls_structure_factor_coef Fsqd
_refine_ls_weighting_details 'w=1/[\s^2^(Fo^2^)+(0.0593P)^2^+0.8284P] where P=(Fo^2^+2Fc^2^)/3'
_refine_ls_weighting_scheme calc
_refine_ls_wR_factor_gt 0.1160
_refine_ls_wR_factor_ref 0.1590
_reflns_Friedel_coverage 0.000
_reflns_number_gt 2324
_reflns_number_total 4228
_reflns_threshold_expression 'I > 2\s(I)'
_cod_data_source_file d5dt02948a2.cif
_cod_data_source_block 24kub25_0m_a
_cod_depositor_comments 'Adding full bibliography for 7720341--7720345.cif.'
_cod_original_cell_volume 3042.7(15)
_cod_database_code 7720341
_shelx_shelxl_version_number 2018/3
_shelx_space_group_comment
;
The symmetry employed for this shelxl refinement is uniquely defined
by the following loop, which should always be used as a source of
symmetry information in preference to the above space-group names.
They are only intended as comments.
;
_shelx_estimated_absorpt_t_max 0.989
_shelx_estimated_absorpt_t_min 0.934
_olex2_refinement_description
;
;
_olex2_submission_special_instructions 'No special instructions were received'

loop_
_space_group_symop_operation_xyz
'x, y, z'
'-x+1/2, -y, z+1/2'
'-x, y+1/2, -z+1/2'
'x+1/2, -y+1/2, -z'
'-x, -y, -z'
'x-1/2, y, -z-1/2'
'x, -y-1/2, z-1/2'
'-x-1/2, y-1/2, z'

loop_
_atom_site_label
_atom_site_type_symbol
_atom_site_fract_x
_atom_site_fract_y
_atom_site_fract_z
_atom_site_U_iso_or_equiv
_atom_site_adp_type
_atom_site_occupancy
_atom_site_site_symmetry_order
_atom_site_calc_flag
_atom_site_refinement_flags_posn
_atom_site_refinement_flags_adp
_atom_site_refinement_flags_occupancy
_atom_site_disorder_assembly
_atom_site_disorder_group
N1 N 0.53591(17) 0.43827(16) 0.25238(8) 0.0325(4) Uani 1 1 d . . . . .
H1A H 0.587(2) 0.373(2) 0.2619(10) 0.039 Uiso 1 1 d . U . . .
H1B H 0.469(2) 0.405(2) 0.2391(10) 0.039 Uiso 1 1 d . U . . .
N2 N 0.62474(17) 0.54173(18) 0.33347(8) 0.0316(4) Uani 1 1 d . . . . .
H2A H 0.679(2) 0.480(2) 0.3262(11) 0.038 Uiso 1 1 d . U . . .
H2B H 0.655(2) 0.612(2) 0.3213(11) 0.038 Uiso 1 1 d . U . . .
C1 C 0.5955(2) 0.5060(2) 0.20814(10) 0.0341(5) Uani 1 1 d . . . . .
H1 H 0.664(2) 0.546(2) 0.2225(10) 0.041 Uiso 1 1 d . U . . .
C2 C 0.5084(3) 0.6006(2) 0.18510(13) 0.0480(7) Uani 1 1 d . . . . .
H2C H 0.484(3) 0.659(3) 0.2096(12) 0.058 Uiso 1 1 d . U . . .
H2D H 0.425(3) 0.550(2) 0.1736(12) 0.058 Uiso 1 1 d . U . . .
C3 C 0.5620(4) 0.6593(3) 0.13571(15) 0.0637(9) Uani 1 1 d . . . . .
H3A H 0.504(3) 0.725(3) 0.1221(14) 0.076 Uiso 1 1 d . U . . .
H3B H 0.634(3) 0.701(3) 0.1463(14) 0.076 Uiso 1 1 d . U . . .
C4 C 0.5991(3) 0.5627(3) 0.09581(13) 0.0585(8) Uani 1 1 d . . . . .
H4A H 0.525(3) 0.518(3) 0.0827(13) 0.070 Uiso 1 1 d . U . . .
H4B H 0.635(3) 0.602(3) 0.0671(14) 0.070 Uiso 1 1 d . U . . .
C5 C 0.6871(3) 0.4700(4) 0.11912(13) 0.0620(9) Uani 1 1 d . . . . .
H5A H 0.758(3) 0.516(3) 0.1261(14) 0.074 Uiso 1 1 d . U . . .
H5B H 0.705(3) 0.404(3) 0.0917(14) 0.074 Uiso 1 1 d . U . . .
C6 C 0.6356(3) 0.4115(3) 0.16781(11) 0.0458(6) Uani 1 1 d . . . . .
H6A H 0.698(3) 0.358(3) 0.1830(12) 0.055 Uiso 1 1 d . U . . .
H6B H 0.567(3) 0.365(2) 0.1588(11) 0.055 Uiso 1 1 d . U . . .
C7 C 0.6175(2) 0.5518(2) 0.39134(10) 0.0358(5) Uani 1 1 d . . . . .
H7 H 0.577(2) 0.478(2) 0.4028(11) 0.043 Uiso 1 1 d . U . . .
C8 C 0.7450(2) 0.5602(3) 0.41407(11) 0.0428(6) Uani 1 1 d . . . . .
H8A H 0.785(2) 0.636(3) 0.4018(11) 0.051 Uiso 1 1 d . U . . .
H8B H 0.790(2) 0.488(3) 0.4054(12) 0.051 Uiso 1 1 d . U . . .
C9 C 0.7419(3) 0.5738(3) 0.47321(12) 0.0554(7) Uani 1 1 d . . . . .
H9A H 0.703(3) 0.501(3) 0.4880(13) 0.066 Uiso 1 1 d . U . . .
H9B H 0.826(3) 0.582(3) 0.4853(13) 0.066 Uiso 1 1 d . U . . .
C10 C 0.6658(4) 0.6856(3) 0.48895(14) 0.0693(10) Uani 1 1 d . . . . .
H10A H 0.709(3) 0.766(3) 0.4772(15) 0.083 Uiso 1 1 d . U . . .
H10B H 0.659(3) 0.689(3) 0.5247(16) 0.083 Uiso 1 1 d . U . . .
C11 C 0.5383(3) 0.6780(3) 0.46610(13) 0.0621(9) Uani 1 1 d . . . . .
H11A H 0.490(3) 0.752(3) 0.4733(13) 0.075 Uiso 1 1 d . U . . .
H11B H 0.491(3) 0.602(3) 0.4793(13) 0.075 Uiso 1 1 d . U . . .
C12 C 0.5406(3) 0.6635(2) 0.40718(12) 0.0448(6) Uani 1 1 d . . . . .
H12A H 0.462(3) 0.653(2) 0.3929(11) 0.054 Uiso 1 1 d . U . . .
H12B H 0.581(2) 0.737(2) 0.3891(12) 0.054 Uiso 1 1 d . U . . .
B1 B 0.5002(2) 0.5081(3) 0.30439(12) 0.0375(6) Uani 1 1 d . . . . .
H1C H 0.449(2) 0.598(2) 0.2941(10) 0.045 Uiso 1 1 d . U . . .
H1D H 0.452(2) 0.432(2) 0.3315(10) 0.045 Uiso 1 1 d . U . . .
Cl1 Cl 0.71408(5) 0.80933(5) 0.29460(2) 0.03553(18) Uani 1 1 d . . . . .

loop_
_atom_site_aniso_label
_atom_site_aniso_U_11
_atom_site_aniso_U_22
_atom_site_aniso_U_33
_atom_site_aniso_U_23
_atom_site_aniso_U_13
_atom_site_aniso_U_12
N1 0.0262(9) 0.0300(9) 0.0411(12) 0.0004(9) -0.0051(8) -0.0020(8)
N2 0.0329(10) 0.0285(9) 0.0333(11) -0.0005(8) 0.0035(8) 0.0012(8)
C1 0.0302(11) 0.0362(11) 0.0358(14) 0.0005(11) -0.0029(10) -0.0049(9)
C2 0.0630(18) 0.0349(13) 0.0462(18) 0.0013(13) -0.0015(14) 0.0099(12)
C3 0.081(2) 0.0473(16) 0.063(2) 0.0181(16) -0.0060(18) -0.0098(15)
C4 0.0588(17) 0.072(2) 0.0442(19) 0.0158(16) -0.0010(14) -0.0041(15)
C5 0.0447(15) 0.097(2) 0.0442(19) 0.0078(18) 0.0029(13) 0.0123(16)
C6 0.0462(14) 0.0535(16) 0.0376(15) -0.0009(13) 0.0006(12) 0.0156(12)
C7 0.0398(12) 0.0335(12) 0.0343(14) 0.0022(10) 0.0043(10) 0.0008(10)
C8 0.0456(13) 0.0471(14) 0.0356(14) -0.0034(13) -0.0015(11) 0.0025(11)
C9 0.0659(18) 0.0612(18) 0.0390(16) -0.0024(15) -0.0072(14) 0.0083(15)
C10 0.113(3) 0.0622(19) 0.0326(17) -0.0101(17) -0.0038(18) 0.0192(19)
C11 0.087(2) 0.0573(18) 0.0421(18) 0.0000(15) 0.0155(16) 0.0241(17)
C12 0.0508(15) 0.0439(14) 0.0397(16) 0.0025(12) 0.0061(12) 0.0090(12)
B1 0.0300(13) 0.0403(14) 0.0421(17) -0.0018(13) 0.0009(11) -0.0007(11)
Cl1 0.0297(3) 0.0313(3) 0.0456(4) 0.0058(3) 0.0008(2) -0.0019(2)

loop_
_atom_type_symbol
_atom_type_description
_atom_type_scat_dispersion_real
_atom_type_scat_dispersion_imag
_atom_type_scat_source
C C 0.0033 0.0016 'International Tables Vol C Tables 4.2.6.8 and 6.1.1.4'
H H 0.0000 0.0000 'International Tables Vol C Tables 4.2.6.8 and 6.1.1.4'
B B 0.0013 0.0007 'International Tables Vol C Tables 4.2.6.8 and 6.1.1.4'
Cl Cl 0.1484 0.1585 'International Tables Vol C Tables 4.2.6.8 and 6.1.1.4'
N N 0.0061 0.0033 'International Tables Vol C Tables 4.2.6.8 and 6.1.1.4'

loop_
_geom_angle_atom_site_label_1
_geom_angle_atom_site_label_2
_geom_angle_atom_site_label_3
_geom_angle
_geom_angle_site_symmetry_1
_geom_angle_site_symmetry_3
_geom_angle_publ_flag
H1A N1 H1B 107(2) . . ?
C1 N1 H1A 107.7(16) . . ?
C1 N1 H1B 105.3(17) . . ?
C1 N1 B1 121.13(18) . . ?
B1 N1 H1A 106.5(16) . . ?
B1 N1 H1B 108.5(17) . . ?
H2A N2 H2B 108(2) . . ?
C7 N2 H2A 107.0(17) . . ?
C7 N2 H2B 108.1(17) . . ?
C7 N2 B1 115.96(19) . . ?
B1 N2 H2A 107.0(15) . . ?
B1 N2 H2B 110.3(17) . . ?
N1 C1 H1 105.8(16) . . ?
N1 C1 C2 110.5(2) . . ?
N1 C1 C6 108.55(19) . . ?
C2 C1 H1 110.1(14) . . ?
C2 C1 C6 111.4(2) . . ?
C6 C1 H1 110.4(15) . . ?
C1 C2 H2C 111.9(19) . . ?
C1 C2 H2D 107.2(14) . . ?
C1 C2 C3 111.1(3) . . ?
H2C C2 H2D 106(2) . . ?
C3 C2 H2C 113.0(18) . . ?
C3 C2 H2D 107.3(16) . . ?
C2 C3 H3A 109.6(19) . . ?
C2 C3 H3B 106(2) . . ?
H3A C3 H3B 107(2) . . ?
C4 C3 C2 112.3(2) . . ?
C4 C3 H3A 114(2) . . ?
C4 C3 H3B 107(2) . . ?
C3 C4 H4A 109.6(18) . . ?
C3 C4 H4B 109.5(19) . . ?
H4A C4 H4B 107(3) . . ?
C5 C4 C3 110.9(3) . . ?
C5 C4 H4A 109.6(17) . . ?
C5 C4 H4B 110.4(19) . . ?
C4 C5 H5A 105(2) . . ?
C4 C5 H5B 108.0(19) . . ?
H5A C5 H5B 110(3) . . ?
C6 C5 C4 111.5(2) . . ?
C6 C5 H5A 112(2) . . ?
C6 C5 H5B 110.6(19) . . ?
C1 C6 H6A 108.9(18) . . ?
C1 C6 H6B 107.3(17) . . ?
C5 C6 C1 113.3(3) . . ?
C5 C6 H6A 108.5(17) . . ?
C5 C6 H6B 108.7(18) . . ?
H6A C6 H6B 110(2) . . ?
N2 C7 H7 105.6(16) . . ?
N2 C7 C8 109.86(19) . . ?
N2 C7 C12 110.7(2) . . ?
C8 C7 H7 110.9(15) . . ?
C8 C7 C12 111.0(2) . . ?
C12 C7 H7 108.6(14) . . ?
C7 C8 H8A 109.8(16) . . ?
C7 C8 H8B 109.8(16) . . ?
C7 C8 C9 111.7(2) . . ?
H8A C8 H8B 112(2) . . ?
C9 C8 H8A 104.6(17) . . ?
C9 C8 H8B 108.9(18) . . ?
C8 C9 H9A 109(2) . . ?
C8 C9 H9B 108(2) . . ?
H9A C9 H9B 111(3) . . ?
C10 C9 C8 110.6(3) . . ?
C10 C9 H9A 107.0(18) . . ?
C10 C9 H9B 111.3(18) . . ?
C9 C10 H10A 109.6(19) . . ?
C9 C10 H10B 110(2) . . ?
H10A C10 H10B 107(3) . . ?
C11 C10 C9 111.1(3) . . ?
C11 C10 H10A 110.7(19) . . ?
C11 C10 H10B 108(2) . . ?
C10 C11 H11A 112.6(19) . . ?
C10 C11 H11B 112.4(18) . . ?
C10 C11 C12 112.0(3) . . ?
H11A C11 H11B 108(3) . . ?
C12 C11 H11A 106(2) . . ?
C12 C11 H11B 104.9(19) . . ?
C7 C12 H12A 107.7(16) . . ?
C7 C12 H12B 104.3(15) . . ?
C11 C12 C7 110.8(2) . . ?
C11 C12 H12A 112.6(18) . . ?
C11 C12 H12B 112.5(17) . . ?
H12A C12 H12B 109(2) . . ?
N1 B1 N2 107.02(18) . . ?
N1 B1 H1C 109.0(13) . . ?
N1 B1 H1D 106.0(12) . . ?
N2 B1 H1C 109.6(12) . . ?
N2 B1 H1D 105.1(12) . . ?
H1C B1 H1D 119.4(17) . . ?

loop_
_geom_bond_atom_site_label_1
_geom_bond_atom_site_label_2
_geom_bond_distance
_geom_bond_site_symmetry_2
_geom_bond_publ_flag
N1 H1A 0.93(3) . ?
N1 H1B 0.88(3) . ?
N1 C1 1.502(3) . ?
N1 B1 1.585(4) . ?
N2 H2A 0.91(3) . ?
N2 H2B 0.88(3) . ?
N2 C7 1.495(3) . ?
N2 B1 1.599(3) . ?
C1 H1 0.94(3) . ?
C1 C2 1.518(3) . ?
C1 C6 1.519(4) . ?
C2 H2C 0.93(3) . ?
C2 H2D 1.10(3) . ?
C2 C3 1.537(4) . ?
C3 H3A 1.01(3) . ?
C3 H3B 0.95(3) . ?
C3 C4 1.518(5) . ?
C4 H4A 1.00(3) . ?
C4 H4B 0.94(3) . ?
C4 C5 1.513(4) . ?
C5 H5A 0.94(3) . ?
C5 H5B 1.02(3) . ?
C5 C6 1.512(4) . ?
C6 H6A 0.97(3) . ?
C6 H6B 0.94(3) . ?
C7 H7 0.96(2) . ?
C7 C8 1.518(3) . ?
C7 C12 1.526(3) . ?
C8 H8A 0.98(3) . ?
C8 H8B 0.95(3) . ?
C8 C9 1.529(4) . ?
C9 H9A 0.97(3) . ?
C9 H9B 0.98(3) . ?
C9 C10 1.521(4) . ?
C10 H10A 1.03(4) . ?
C10 H10B 0.92(4) . ?
C10 C11 1.519(5) . ?
C11 H11A 0.98(3) . ?
C11 H11B 1.02(3) . ?
C11 C12 1.525(4) . ?
C12 H12A 0.95(3) . ?
C12 H12B 1.02(3) . ?
B1 H1C 1.15(2) . ?
B1 H1D 1.20(2) . ?

loop_
_geom_torsion_atom_site_label_1
_geom_torsion_atom_site_label_2
_geom_torsion_atom_site_label_3
_geom_torsion_atom_site_label_4
_geom_torsion
_geom_torsion_site_symmetry_1
_geom_torsion_site_symmetry_2
_geom_torsion_site_symmetry_3
_geom_torsion_site_symmetry_4
_geom_torsion_publ_flag
N1 C1 C2 C3 -173.0(2) . . . . ?
N1 C1 C6 C5 174.9(2) . . . . ?
N2 C7 C8 C9 178.7(2) . . . . ?
N2 C7 C12 C11 -177.1(2) . . . . ?
C1 N1 B1 N2 -70.1(3) . . . . ?
C1 C2 C3 C4 54.4(4) . . . . ?
C2 C1 C6 C5 53.1(3) . . . . ?
C2 C3 C4 C5 -55.4(4) . . . . ?
C3 C4 C5 C6 54.5(4) . . . . ?
C4 C5 C6 C1 -54.1(4) . . . . ?
C6 C1 C2 C3 -52.3(3) . . . . ?
C7 N2 B1 N1 -152.26(19) . . . . ?
C7 C8 C9 C10 -56.1(4) . . . . ?
C8 C7 C12 C11 -54.9(3) . . . . ?
C8 C9 C10 C11 55.3(4) . . . . ?
C9 C10 C11 C12 -55.5(4) . . . . ?
C10 C11 C12 C7 55.0(4) . . . . ?
C12 C7 C8 C9 55.9(3) . . . . ?
B1 N1 C1 C2 -66.1(3) . . . . ?
B1 N1 C1 C6 171.4(2) . . . . ?
B1 N2 C7 C8 169.6(2) . . . . ?
B1 N2 C7 C12 -67.5(3) . . . . ?
